data_7716518
loop_
_publ_author_name
'Besleaga, Iuliana'
'Raptov&#xe1;, Ren&#xe1;ta'
'Stoica, Alexandru-Constantin'
'Milunovic, Miljan N. M.'
'Zalibera, Michal'
'Bai, Ruoli'
'Igaz, N&#xf3;ra'
'Reynisson, J&#xf3;hannes'
'Kiricsi, M&#xf3;nika'
'Enyedy, &#xc9;va A'
'Rapta, Peter'
'Hamel, Ernest'
'Arion, Vladimir B.'

_publ_section_title
;
 Are the metal identity and stoichiometry of metal complexes important for
 colchicine site binding and inhibition of tubulin polymerization?
;
_journal_issue 29
_journal_name_full 'Dalton transactions (Cambridge, England : 2003)'
_journal_page_first 12349
_journal_page_last 12369
_journal_paper_doi 10.1039/d4dt01469c
_journal_volume 53
_journal_year 2024
_chemical_formula_moiety 'C42 H52 Fe N10 O4 S2, N O3, 0.65(C H4 O)'
_chemical_formula_sum 'C42.65 H54.6 Fe N11 O7.65 S2'
_chemical_formula_weight 963.74
_space_group_crystal_system monoclinic
_space_group_IT_number 14
_space_group_name_Hall '-P 2yn'
_space_group_name_H-M_alt 'P 1 21/n 1'
_atom_sites_solution_hydrogens geom
_audit_creation_method SHELXL-2014
_audit_update_record
;
2024-06-24 deposited with the CCDC.	2024-07-02 downloaded from the CCDC.
;
_cell_angle_alpha 90
_cell_angle_beta 107.706(7)
_cell_angle_gamma 90
_cell_formula_units_Z 4
_cell_length_a 16.8583(16)
_cell_length_b 13.8926(7)
_cell_length_c 21.7744(17)
_cell_measurement_reflns_used 63632
_cell_measurement_temperature 100(2)
_cell_measurement_theta_max 24.08
_cell_measurement_theta_min 1.96
_cell_volume 4858.1(7)
_computing_cell_refinement
;
X-Area Recipe 1.37.0.0 (STOE, 2021)
;
_computing_data_collection
;
X-Area Pilatus3_SV 1.31.186.0 (STOE, 2022)
;
_computing_data_reduction
;
X-Area Integrate 2.5.3.0 (STOE, 2021)
X-Area LANA 2.7.5.0 (STOE, 2022)
;
_computing_publication_material
;
STOE & Cie GmbH, X-Area, software package for collecting single-crystal or
multi-domain crystal data on STOE area-detector diffractometers, for image 
processing, for the correction and scaling of reflection intensities and 
for outlier rejection, version 2.1, Darmstadt 2022
;
_computing_structure_refinement 'SHELXL (Sheldrick, 2014)'
_computing_structure_solution 'SHELXS  (Sheldrick, 2014)'
_diffrn_ambient_temperature 100(2)
_diffrn_measured_fraction_theta_full 0.998
_diffrn_measured_fraction_theta_max 0.998
_diffrn_measurement_device_type 'STOE Stadivari'
_diffrn_measurement_method 'rotation method, \w scans'
_diffrn_radiation_type MoK\a
_diffrn_radiation_wavelength 0.71073
_diffrn_reflns_av_R_equivalents 0.0792
_diffrn_reflns_av_unetI/netI 0.1155
_diffrn_reflns_Laue_measured_fraction_full 0.998
_diffrn_reflns_Laue_measured_fraction_max 0.998
_diffrn_reflns_limit_h_max 20
_diffrn_reflns_limit_h_min -20
_diffrn_reflns_limit_k_max 16
_diffrn_reflns_limit_k_min -16
_diffrn_reflns_limit_l_max 26
_diffrn_reflns_limit_l_min -26
_diffrn_reflns_number 52257
_diffrn_reflns_point_group_measured_fraction_full 0.998
_diffrn_reflns_point_group_measured_fraction_max 0.998
_diffrn_reflns_theta_full 25.242
_diffrn_reflns_theta_max 25.681
_diffrn_reflns_theta_min 1.825
_exptl_absorpt_coefficient_mu 0.456
_exptl_absorpt_correction_T_max 0.9722
_exptl_absorpt_correction_T_min 0.7265
_exptl_absorpt_correction_type multi-scan
_exptl_absorpt_process_details SADABS
_exptl_crystal_colour brown
_exptl_crystal_density_diffrn 1.318
_exptl_crystal_description 'triangular plate'
_exptl_crystal_F_000 2027
_exptl_crystal_size_max 0.200
_exptl_crystal_size_mid 0.120
_exptl_crystal_size_min 0.010
_refine_diff_density_max 0.529
_refine_diff_density_min -1.189
_refine_diff_density_rms 0.099
_refine_ls_extinction_method none
_refine_ls_goodness_of_fit_ref 0.949
_refine_ls_hydrogen_treatment constr
_refine_ls_matrix_type full
_refine_ls_number_parameters 608
_refine_ls_number_reflns 9210
_refine_ls_number_restraints 31
_refine_ls_restrained_S_all 0.953
_refine_ls_R_factor_all 0.1554
_refine_ls_R_factor_gt 0.0851
_refine_ls_shift/su_max 0.001
_refine_ls_shift/su_mean 0.000
_refine_ls_structure_factor_coef Fsqd
_refine_ls_weighting_details 'w=1/[\s^2^(Fo^2^)+(0.1322P)^2^] where P=(Fo^2^+2Fc^2^)/3'
_refine_ls_weighting_scheme calc
_refine_ls_wR_factor_gt 0.2017
_refine_ls_wR_factor_ref 0.2308
_reflns_Friedel_coverage 0.000
_reflns_number_gt 4536
_reflns_number_total 9210
_reflns_threshold_expression 'I > 2\s(I)'
_cod_data_source_file d4dt01469c2.cif
_cod_data_source_block iub455sr
_cod_depositor_comments 'Adding full bibliography for 7716513--7716520.cif.'
_cod_original_sg_symbol_H-M 'P 21/n'
_cod_original_formula_sum 'C42.65 H54.60 Fe N11 O7.65 S2'
_cod_database_code 7716518
_shelx_space_group_comment
;
The symmetry employed for this shelxl refinement is uniquely defined
by the following loop, which should always be used as a source of
symmetry information in preference to the above space-group names.
They are only intended as comments.
;
_shelx_estimated_absorpt_t_min 0.914
_shelx_estimated_absorpt_t_max 0.995
_shelxl_version_number 2014-3

loop_
_space_group_symop_operation_xyz
'x, y, z'
'-x+1/2, y+1/2, -z+1/2'
'-x, -y, -z'
'x-1/2, -y-1/2, z-1/2'

loop_
_atom_site_label
_atom_site_type_symbol
_atom_site_fract_x
_atom_site_fract_y
_atom_site_fract_z
_atom_site_U_iso_or_equiv
_atom_site_adp_type
_atom_site_occupancy
_atom_site_site_symmetry_order
_atom_site_calc_flag
_atom_site_refinement_flags_posn
_atom_site_refinement_flags_adp
_atom_site_refinement_flags_occupancy
_atom_site_disorder_assembly
_atom_site_disorder_group
Fe Fe 0.09968(5) 0.81204(5) 0.15388(4) 0.0408(3) Uani 1 1 d . . . . .
S1 S 0.22974(10) 0.84276(10) 0.15852(7) 0.0463(4) Uani 1 1 d . . . . .
S2 S 0.06756(10) 0.95904(9) 0.17541(7) 0.0460(4) Uani 1 1 d . . . . .
O1 O -0.1412(3) 0.7832(3) 0.3699(2) 0.0727(14) Uani 1 1 d . . . . .
O2 O 0.3041(3) 1.0707(3) -0.1645(2) 0.0753(14) Uani 1 1 d . . . . .
H20 H 0.3052 1.0251 -0.1896 0.113 Uiso 1 1 calc R U . . .
O3 O 0.1243(3) 0.5145(3) -0.1253(2) 0.0628(12) Uani 1 1 d . . . . .
O4 O 0.1098(3) 1.0639(3) 0.55117(18) 0.0534(11) Uani 1 1 d . . . . .
H4A H 0.1277 1.1186 0.5652 0.080 Uiso 1 1 calc R U . . .
N1 N -0.0270(3) 0.7788(3) 0.1218(2) 0.0403(11) Uani 1 1 d . . . . .
N2 N 0.0738(3) 0.8517(3) 0.0658(2) 0.0399(11) Uani 1 1 d . . . . .
N3 N 0.1308(3) 0.8929(3) 0.0398(2) 0.0432(12) Uani 1 1 d . . . . .
N4 N 0.2714(3) 0.9309(3) 0.0658(2) 0.0489(12) Uani 1 1 d . . . . .
H40 H 0.3183 0.9347 0.0975 0.059 Uiso 1 1 calc R U . . .
N5 N -0.1025(3) 0.7177(3) 0.2577(2) 0.0470(12) Uani 1 1 d . . . . .
C1 C -0.0807(4) 0.7421(4) 0.1521(3) 0.0453(15) Uani 1 1 d . . . . .
C2 C -0.1649(4) 0.7368(4) 0.1228(3) 0.0506(16) Uani 1 1 d . . . . .
H2 H -0.2002 0.7107 0.1453 0.061 Uiso 1 1 calc R U . . .
C3 C -0.1984(4) 0.7701(4) 0.0596(3) 0.0481(15) Uani 1 1 d . . . . .
H3 H -0.2567 0.7676 0.0389 0.058 Uiso 1 1 calc R U . . .
C4 C -0.1462(4) 0.8063(4) 0.0281(3) 0.0459(15) Uani 1 1 d . . . . .
H4 H -0.1680 0.8288 -0.0150 0.055 Uiso 1 1 calc R U . . .
C5 C -0.0620(4) 0.8098(3) 0.0590(3) 0.0423(14) Uani 1 1 d . . . . .
C6 C -0.0035(4) 0.8505(3) 0.0288(3) 0.0429(14) Uani 1 1 d . . . . .
C7 C 0.2064(4) 0.8921(3) 0.0811(3) 0.0408(14) Uani 1 1 d . . . . .
C8 C -0.0441(4) 0.7077(4) 0.2209(3) 0.0539(16) Uani 1 1 d . . . . .
H8A H -0.0279 0.6392 0.2207 0.065 Uiso 1 1 calc R U . . .
H8B H 0.0067 0.7453 0.2421 0.065 Uiso 1 1 calc R U . . .
C9 C -0.0691(4) 0.6714(4) 0.3206(3) 0.0658(19) Uani 1 1 d . . . . .
H9A H -0.0149 0.7008 0.3442 0.079 Uiso 1 1 calc R U . . .
H9B H -0.0599 0.6021 0.3147 0.079 Uiso 1 1 calc R U . . .
C22 C 0.1325(3) 0.6067(4) 0.1104(3) 0.0425(14) Uani 1 1 d . . . . .
C23 C 0.1653(4) 0.5135(4) 0.1250(3) 0.0519(16) Uani 1 1 d . . . . .
H23 H 0.1667 0.4708 0.0913 0.062 Uiso 1 1 calc R U . . .
C24 C 0.1957(3) 0.4843(4) 0.1885(3) 0.0484(15) Uani 1 1 d . . . . .
H24 H 0.2151 0.4202 0.1984 0.058 Uiso 1 1 calc R U . . .
C25 C 0.1979(4) 0.5475(4) 0.2370(3) 0.0484(15) Uani 1 1 d . . . . .
H25 H 0.2201 0.5289 0.2809 0.058 Uiso 1 1 calc R U . . .
C26 C 0.1666(3) 0.6404(3) 0.2205(3) 0.0391(13) Uani 1 1 d . . . . .
C27 C 0.1670(4) 0.7110(4) 0.2695(3) 0.0451(14) Uani 1 1 d . . . . .
C28 C 0.0980(3) 0.9453(4) 0.2582(3) 0.0427(14) Uani 1 1 d . . . . .
C29 C 0.0954(4) 0.6400(4) 0.0420(3) 0.0515(16) Uani 1 1 d . . . . .
H29A H 0.0357 0.6544 0.0344 0.062 Uiso 1 1 calc R U . . .
H29B H 0.1232 0.7004 0.0358 0.062 Uiso 1 1 calc R U . . .
C30 C 0.1826(4) 0.5779(4) -0.0160(3) 0.0539(16) Uani 1 1 d . . . . .
H30A H 0.2275 0.5682 0.0250 0.065 Uiso 1 1 calc R U . . .
H30B H 0.1887 0.6432 -0.0322 0.065 Uiso 1 1 calc R U . . .
C31 C 0.1899(4) 0.5030(4) -0.0651(3) 0.0602(17) Uani 1 1 d . . . . .
H31A H 0.2446 0.5096 -0.0727 0.072 Uiso 1 1 calc R U . . .
H31B H 0.1867 0.4377 -0.0477 0.072 Uiso 1 1 calc R U . . .
C32 C 0.0457(4) 0.5081(4) -0.1149(3) 0.0626(18) Uani 1 1 d . . . . .
H32A H 0.0384 0.4428 -0.0993 0.075 Uiso 1 1 calc R U . . .
H32B H 0.0013 0.5188 -0.1561 0.075 Uiso 1 1 calc R U . . .
C33 C 0.0379(4) 0.5820(4) -0.0658(3) 0.0529(16) Uani 1 1 d . . . . .
H33A H 0.0414 0.6475 -0.0827 0.063 Uiso 1 1 calc R U . . .
H33B H -0.0170 0.5752 -0.0586 0.063 Uiso 1 1 calc R U . . .
C34 C 0.0991(4) 1.0300(4) 0.3597(3) 0.0448(14) Uani 1 1 d . . . . .
C35 C 0.0975(4) 0.9511(4) 0.3998(3) 0.0454(14) Uani 1 1 d . . . . .
H35 H 0.0937 0.8878 0.3827 0.054 Uiso 1 1 calc R U . . .
C36 C 0.1013(4) 0.9637(4) 0.4620(3) 0.0449(14) Uani 1 1 d . . . . .
C37 C 0.1066(4) 1.0567(4) 0.4884(3) 0.0453(14) Uani 1 1 d . . . . .
C38 C 0.1089(4) 1.1371(4) 0.4499(3) 0.0442(14) Uani 1 1 d . . . . .
C39 C 0.1050(4) 1.1227(4) 0.3861(3) 0.0472(15) Uani 1 1 d . . . . .
H39 H 0.1062 1.1767 0.3597 0.057 Uiso 1 1 calc R U . . .
C40 C 0.0977(4) 0.8786(4) 0.5054(3) 0.0534(16) Uani 1 1 d . . . . .
H40A H 0.1505 0.8740 0.5403 0.080 Uiso 1 1 calc R U . . .
H40B H 0.0884 0.8191 0.4800 0.080 Uiso 1 1 calc R U . . .
H40C H 0.0520 0.8880 0.5238 0.080 Uiso 1 1 calc R U . . .
C41 C 0.1158(4) 1.2372(4) 0.4776(3) 0.0520(16) Uani 1 1 d . . . . .
H41A H 0.1662 1.2418 0.5147 0.078 Uiso 1 1 calc R U . . .
H41B H 0.0669 1.2509 0.4915 0.078 Uiso 1 1 calc R U . . .
H41C H 0.1189 1.2839 0.4447 0.078 Uiso 1 1 calc R U . . .
C42 C 0.2000(4) 0.6932(4) 0.3404(3) 0.0540(16) Uani 1 1 d . . . . .
H42A H 0.2508 0.6544 0.3498 0.081 Uiso 1 1 calc R U . . .
H42B H 0.1581 0.6588 0.3548 0.081 Uiso 1 1 calc R U . . .
H42C H 0.2127 0.7549 0.3631 0.081 Uiso 1 1 calc R U . . .
N11 N 0.4539(4) 0.9417(5) 0.1862(3) 0.0322(16) Uani 0.65 1 d D . P A 2
O5 O 0.4389(4) 0.8763(6) 0.1592(3) 0.0647(19) Uani 0.65 1 d D . P A 2
O6 O 0.4120(5) 1.0105(6) 0.1695(3) 0.082(2) Uani 0.65 1 d D . P A 2
O7 O 0.5179(5) 0.9530(5) 0.2321(4) 0.076(2) Uani 0.65 1 d D . P A 2
N12 N 0.0861(13) 1.2516(11) 0.2128(13) 0.0593(18) Uani 0.35 1 d D U P B 1
O8 O 0.0758(8) 1.3404(8) 0.2069(6) 0.0625(19) Uani 0.35 1 d D U P B 1
O9 O 0.1481(8) 1.2117(8) 0.2043(7) 0.0625(19) Uani 0.35 1 d D U P B 1
O10 O 0.0350(17) 1.2004(17) 0.2288(14) 0.0625(19) Uani 0.35 1 d D U P B 1
C43 C 0.0939(10) 1.2472(9) 0.2126(10) 0.0593(18) Uani 0.65 1 d . . P C 2
H43A H 0.1006 1.2453 0.1694 0.089 Uiso 0.65 1 calc R U P C 2
H43B H 0.1453 1.2250 0.2443 0.089 Uiso 0.65 1 calc R U P C 2
H43C H 0.0820 1.3133 0.2227 0.089 Uiso 0.65 1 calc R U P C 2
O11 O 0.0273(9) 1.1866(9) 0.2143(7) 0.0625(19) Uani 0.65 1 d . . P C 2
H11 H -0.0139 1.2203 0.2147 0.094 Uiso 0.65 1 calc R U P C 2
C10 C -0.1291(5) 0.6832(4) 0.3588(4) 0.075(2) Uani 1 1 d . . . . .
H10A H -0.1832 0.6536 0.3351 0.091 Uiso 1 1 calc R U . . .
H10B H -0.1073 0.6496 0.4007 0.091 Uiso 1 1 calc R U . . .
C11 C -0.1737(5) 0.8295(5) 0.3072(3) 0.089(3) Uani 1 1 d . . . . .
H11A H -0.1830 0.8987 0.3134 0.106 Uiso 1 1 calc R U . . .
H11B H -0.2279 0.8003 0.2835 0.106 Uiso 1 1 calc R U . . .
C12 C -0.1157(5) 0.8193(4) 0.2686(3) 0.070(2) Uani 1 1 d . . . . .
H12A H -0.1390 0.8523 0.2267 0.084 Uiso 1 1 calc R U . . .
H12B H -0.0618 0.8499 0.2915 0.084 Uiso 1 1 calc R U . . .
C13 C 0.2741(4) 0.9661(4) 0.0056(3) 0.0486(15) Uani 1 1 d . . . . .
C14 C 0.3448(4) 1.0198(4) 0.0072(3) 0.0523(16) Uani 1 1 d . . . . .
H14 H 0.3859 1.0333 0.0471 0.063 Uiso 1 1 calc R U . . .
C15 C 0.3543(4) 1.0534(4) -0.0511(3) 0.0567(17) Uani 1 1 d . . . . .
C16 C 0.2950(4) 1.0341(4) -0.1079(3) 0.0536(16) Uani 1 1 d . . . . .
C17 C 0.2230(4) 0.9798(4) -0.1101(3) 0.0542(17) Uani 1 1 d . . . . .
C18 C 0.2149(4) 0.9463(4) -0.0530(3) 0.0506(16) Uani 1 1 d . . . . .
H18 H 0.1676 0.9086 -0.0536 0.061 Uiso 1 1 calc R U . . .
C19 C 0.4333(4) 1.1084(4) -0.0480(3) 0.074(2) Uani 1 1 d . . . . .
H19A H 0.4611 1.0776 -0.0763 0.110 Uiso 1 1 calc R U . . .
H19B H 0.4706 1.1082 -0.0035 0.110 Uiso 1 1 calc R U . . .
H19C H 0.4191 1.1749 -0.0620 0.110 Uiso 1 1 calc R U . . .
C20 C 0.1574(4) 0.9544(4) -0.1737(3) 0.0636(18) Uani 1 1 d . . . . .
H20A H 0.1171 1.0071 -0.1865 0.095 Uiso 1 1 calc R U . . .
H20B H 0.1285 0.8953 -0.1682 0.095 Uiso 1 1 calc R U . . .
H20C H 0.1846 0.9444 -0.2071 0.095 Uiso 1 1 calc R U . . .
C21 C -0.0311(4) 0.8829(4) -0.0401(3) 0.0479(15) Uani 1 1 d . . . . .
H21A H -0.0715 0.9354 -0.0454 0.072 Uiso 1 1 calc R U . . .
H21B H -0.0571 0.8289 -0.0680 0.072 Uiso 1 1 calc R U . . .
H21C H 0.0172 0.9055 -0.0521 0.072 Uiso 1 1 calc R U . . .
N6 N 0.1323(3) 0.6680(3) 0.1577(2) 0.0396(11) Uani 1 1 d . . . . .
N7 N 0.1341(3) 0.7945(3) 0.2445(2) 0.0375(11) Uani 1 1 d . . . . .
N8 N 0.1304(3) 0.8639(3) 0.2889(2) 0.0457(12) Uani 1 1 d . . . . .
N9 N 0.0889(3) 1.0222(3) 0.2930(2) 0.0476(12) Uani 1 1 d . . . . .
H90 H 0.0744 1.0759 0.2709 0.057 Uiso 1 1 calc R U . . .
N10 N 0.1033(3) 0.5696(3) -0.0051(2) 0.0456(12) Uani 1 1 d . . . . .

loop_
_atom_site_aniso_label
_atom_site_aniso_U_11
_atom_site_aniso_U_22
_atom_site_aniso_U_33
_atom_site_aniso_U_23
_atom_site_aniso_U_13
_atom_site_aniso_U_12
Fe 0.0512(6) 0.0241(4) 0.0459(5) -0.0010(4) 0.0130(4) 0.0011(4)
S1 0.0555(10) 0.0341(7) 0.0488(9) -0.0034(7) 0.0153(7) -0.0040(7)
S2 0.0661(11) 0.0261(7) 0.0451(9) -0.0010(6) 0.0157(8) 0.0035(7)
O1 0.112(4) 0.046(3) 0.060(3) -0.005(2) 0.025(3) 0.006(3)
O2 0.109(4) 0.062(3) 0.065(3) 0.014(2) 0.042(3) 0.017(3)
O3 0.079(4) 0.046(2) 0.065(3) -0.006(2) 0.024(3) 0.002(2)
O4 0.075(3) 0.037(2) 0.052(3) -0.0041(19) 0.025(2) -0.003(2)
N1 0.050(3) 0.020(2) 0.052(3) -0.001(2) 0.016(2) 0.005(2)
N2 0.044(3) 0.024(2) 0.055(3) -0.005(2) 0.018(3) 0.003(2)
N3 0.050(3) 0.028(2) 0.053(3) -0.001(2) 0.017(3) 0.001(2)
N4 0.057(3) 0.040(3) 0.051(3) -0.008(2) 0.019(3) -0.007(2)
N5 0.051(3) 0.028(2) 0.065(3) 0.000(2) 0.023(3) -0.001(2)
C1 0.052(4) 0.026(3) 0.066(4) -0.004(3) 0.031(3) 0.002(3)
C2 0.047(4) 0.028(3) 0.079(5) -0.002(3) 0.023(4) -0.002(3)
C3 0.045(4) 0.037(3) 0.060(4) -0.010(3) 0.013(3) -0.001(3)
C4 0.054(4) 0.030(3) 0.052(4) -0.010(3) 0.015(3) 0.002(3)
C5 0.056(4) 0.025(3) 0.046(4) -0.003(3) 0.015(3) 0.005(3)
C6 0.057(4) 0.021(3) 0.050(4) -0.001(2) 0.015(3) 0.003(3)
C7 0.043(4) 0.024(3) 0.058(4) -0.003(3) 0.020(3) 0.006(2)
C8 0.048(4) 0.051(4) 0.070(5) 0.016(3) 0.028(3) 0.010(3)
C9 0.091(6) 0.042(4) 0.077(5) 0.018(3) 0.044(4) 0.013(3)
C22 0.048(4) 0.028(3) 0.047(4) -0.003(3) 0.008(3) 0.001(2)
C23 0.059(4) 0.024(3) 0.067(4) -0.006(3) 0.010(3) 0.007(3)
C24 0.052(4) 0.028(3) 0.058(4) 0.000(3) 0.006(3) 0.010(3)
C25 0.057(4) 0.034(3) 0.053(4) 0.007(3) 0.014(3) 0.004(3)
C26 0.040(4) 0.027(3) 0.050(4) -0.002(3) 0.013(3) -0.004(2)
C27 0.053(4) 0.033(3) 0.046(4) 0.001(3) 0.011(3) -0.001(3)
C28 0.052(4) 0.029(3) 0.051(4) -0.005(3) 0.021(3) -0.004(3)
C29 0.067(4) 0.026(3) 0.052(4) -0.011(3) 0.005(3) 0.004(3)
C30 0.065(5) 0.034(3) 0.058(4) -0.012(3) 0.012(3) 0.000(3)
C31 0.066(5) 0.050(4) 0.058(4) -0.013(3) 0.009(4) 0.002(3)
C32 0.077(5) 0.037(3) 0.066(5) -0.014(3) 0.010(4) 0.003(3)
C33 0.066(5) 0.037(3) 0.051(4) -0.010(3) 0.012(3) 0.007(3)
C34 0.052(4) 0.032(3) 0.051(4) -0.002(3) 0.015(3) 0.000(3)
C35 0.056(4) 0.026(3) 0.055(4) -0.001(3) 0.019(3) 0.004(3)
C36 0.057(4) 0.028(3) 0.047(4) 0.002(3) 0.013(3) 0.001(3)
C37 0.060(4) 0.040(3) 0.039(3) 0.000(3) 0.020(3) 0.003(3)
C38 0.052(4) 0.032(3) 0.047(4) 0.000(3) 0.015(3) 0.000(3)
C39 0.060(4) 0.029(3) 0.054(4) 0.000(3) 0.020(3) -0.002(3)
C40 0.076(5) 0.033(3) 0.055(4) 0.004(3) 0.026(3) 0.000(3)
C41 0.079(5) 0.032(3) 0.048(4) -0.005(3) 0.023(3) 0.000(3)
C42 0.062(4) 0.044(3) 0.054(4) 0.010(3) 0.014(3) 0.016(3)
N11 0.034(5) 0.040(4) 0.016(4) 0.010(3) -0.003(3) 0.016(4)
O5 0.059(5) 0.081(5) 0.052(5) 0.006(4) 0.014(4) -0.018(4)
O6 0.066(5) 0.106(6) 0.066(5) 0.010(5) 0.008(4) 0.001(5)
O7 0.093(6) 0.051(4) 0.077(5) 0.010(4) 0.015(5) 0.001(4)
N12 0.063(5) 0.046(3) 0.068(4) -0.007(3) 0.019(4) 0.004(3)
O8 0.068(4) 0.042(3) 0.079(6) 0.003(3) 0.025(4) 0.002(3)
O9 0.068(4) 0.042(3) 0.079(6) 0.003(3) 0.025(4) 0.002(3)
O10 0.068(4) 0.042(3) 0.079(6) 0.003(3) 0.025(4) 0.002(3)
C43 0.063(5) 0.046(3) 0.068(4) -0.007(3) 0.019(4) 0.004(3)
O11 0.068(4) 0.042(3) 0.079(6) 0.003(3) 0.025(4) 0.002(3)
C10 0.114(7) 0.036(4) 0.085(5) -0.003(4) 0.043(5) -0.012(4)
C11 0.132(8) 0.069(5) 0.054(5) -0.008(4) 0.014(5) 0.034(5)
C12 0.112(6) 0.035(3) 0.061(4) 0.008(3) 0.025(4) 0.021(4)
C13 0.056(4) 0.031(3) 0.060(4) 0.000(3) 0.021(3) 0.008(3)
C14 0.057(4) 0.032(3) 0.068(4) -0.004(3) 0.020(3) 0.001(3)
C15 0.072(5) 0.035(3) 0.070(5) 0.003(3) 0.031(4) 0.008(3)
C16 0.066(5) 0.037(3) 0.063(5) -0.001(3) 0.028(4) 0.003(3)
C17 0.074(5) 0.033(3) 0.062(4) 0.006(3) 0.030(4) 0.014(3)
C18 0.059(4) 0.029(3) 0.065(4) -0.002(3) 0.021(4) 0.004(3)
C19 0.076(5) 0.053(4) 0.106(6) 0.006(4) 0.050(4) -0.012(4)
C20 0.083(5) 0.056(4) 0.057(4) 0.011(3) 0.028(4) 0.010(4)
C21 0.054(4) 0.039(3) 0.052(4) 0.002(3) 0.017(3) 0.007(3)
N6 0.044(3) 0.032(2) 0.040(3) -0.002(2) 0.010(2) 0.001(2)
N7 0.048(3) 0.024(2) 0.043(3) -0.006(2) 0.016(2) 0.0021(19)
N8 0.061(3) 0.033(3) 0.042(3) -0.002(2) 0.013(2) 0.000(2)
N9 0.076(4) 0.023(2) 0.046(3) -0.002(2) 0.022(3) 0.003(2)
N10 0.048(3) 0.031(2) 0.052(3) -0.010(2) 0.005(3) 0.001(2)

loop_
_atom_type_symbol
_atom_type_description
_atom_type_scat_dispersion_real
_atom_type_scat_dispersion_imag
_atom_type_scat_source
C C 0.0033 0.0016 'International Tables Vol C Tables 4.2.6.8 and 6.1.1.4'
H H 0.0000 0.0000 'International Tables Vol C Tables 4.2.6.8 and 6.1.1.4'
Fe Fe 0.3463 0.8444 'International Tables Vol C Tables 4.2.6.8 and 6.1.1.4'
N N 0.0061 0.0033 'International Tables Vol C Tables 4.2.6.8 and 6.1.1.4'
O O 0.0106 0.0060 'International Tables Vol C Tables 4.2.6.8 and 6.1.1.4'
S S 0.1246 0.1234 'International Tables Vol C Tables 4.2.6.8 and 6.1.1.4'

loop_
_geom_angle_atom_site_label_1
_geom_angle_atom_site_label_2
_geom_angle_atom_site_label_3
_geom_angle
_geom_angle_site_symmetry_1
_geom_angle_site_symmetry_3
_geom_angle_publ_flag
N7 Fe N2 169.90(18) . . ?
N7 Fe N6 80.81(17) . . ?
N2 Fe N6 107.17(17) . . ?
N7 Fe N1 106.16(18) . . ?
N2 Fe N1 80.17(18) . . ?
N6 Fe N1 91.82(16) . . ?
N7 Fe S2 85.12(12) . . ?
N2 Fe S2 87.16(12) . . ?
N6 Fe S2 165.58(13) . . ?
N1 Fe S2 89.06(11) . . ?
N7 Fe S1 89.54(14) . . ?
N2 Fe S1 84.90(15) . . ?
N6 Fe S1 86.40(13) . . ?
N1 Fe S1 163.73(13) . . ?
S2 Fe S1 96.68(6) . . ?
C7 S1 Fe 95.9(2) . . ?
C28 S2 Fe 96.05(18) . . ?
C10 O1 C11 107.6(5) . . ?
C16 O2 H20 109.5 . . ?
C32 O3 C31 110.0(5) . . ?
C37 O4 H4A 109.5 . . ?
C1 N1 C5 116.5(5) . . ?
C1 N1 Fe 132.8(4) . . ?
C5 N1 Fe 110.4(3) . . ?
C6 N2 N3 116.1(5) . . ?
C6 N2 Fe 119.7(4) . . ?
N3 N2 Fe 123.7(4) . . ?
C7 N3 N2 111.4(5) . . ?
C7 N4 C13 128.7(5) . . ?
C7 N4 H40 115.7 . . ?
C13 N4 H40 115.7 . . ?
C8 N5 C12 110.2(5) . . ?
C8 N5 C9 110.0(5) . . ?
C12 N5 C9 107.9(5) . . ?
C2 C1 N1 122.6(6) . . ?
C2 C1 C8 119.8(5) . . ?
N1 C1 C8 117.6(5) . . ?
C1 C2 C3 119.4(5) . . ?
C1 C2 H2 120.3 . . ?
C3 C2 H2 120.3 . . ?
C4 C3 C2 119.2(6) . . ?
C4 C3 H3 120.4 . . ?
C2 C3 H3 120.4 . . ?
C3 C4 C5 119.5(6) . . ?
C3 C4 H4 120.2 . . ?
C5 C4 H4 120.2 . . ?
C4 C5 N1 122.8(5) . . ?
C4 C5 C6 122.1(5) . . ?
N1 C5 C6 115.1(5) . . ?
N2 C6 C5 114.2(5) . . ?
N2 C6 C21 124.2(5) . . ?
C5 C6 C21 121.5(5) . . ?
N3 C7 N4 121.1(5) . . ?
N3 C7 S1 123.3(4) . . ?
N4 C7 S1 115.6(5) . . ?
N5 C8 C1 112.0(5) . . ?
N5 C8 H8A 109.2 . . ?
C1 C8 H8A 109.2 . . ?
N5 C8 H8B 109.2 . . ?
C1 C8 H8B 109.2 . . ?
H8A C8 H8B 107.9 . . ?
N5 C9 C10 109.8(6) . . ?
N5 C9 H9A 109.7 . . ?
C10 C9 H9A 109.7 . . ?
N5 C9 H9B 109.7 . . ?
C10 C9 H9B 109.7 . . ?
H9A C9 H9B 108.2 . . ?
N6 C22 C23 120.3(5) . . ?
N6 C22 C29 118.0(4) . . ?
C23 C22 C29 121.6(5) . . ?
C24 C23 C22 119.9(5) . . ?
C24 C23 H23 120.1 . . ?
C22 C23 H23 120.1 . . ?
C25 C24 C23 119.9(5) . . ?
C25 C24 H24 120.0 . . ?
C23 C24 H24 120.0 . . ?
C24 C25 C26 118.4(5) . . ?
C24 C25 H25 120.8 . . ?
C26 C25 H25 120.8 . . ?
N6 C26 C25 121.8(5) . . ?
N6 C26 C27 116.9(5) . . ?
C25 C26 C27 121.3(5) . . ?
N7 C27 C26 112.5(5) . . ?
N7 C27 C42 123.0(5) . . ?
C26 C27 C42 124.5(5) . . ?
N8 C28 N9 119.2(5) . . ?
N8 C28 S2 124.0(4) . . ?
N9 C28 S2 116.8(4) . . ?
N10 C29 C22 113.2(4) . . ?
N10 C29 H29A 108.9 . . ?
C22 C29 H29A 108.9 . . ?
N10 C29 H29B 108.9 . . ?
C22 C29 H29B 108.9 . . ?
H29A C29 H29B 107.8 . . ?
N10 C30 C31 109.9(5) . . ?
N10 C30 H30A 109.7 . . ?
C31 C30 H30A 109.7 . . ?
N10 C30 H30B 109.7 . . ?
C31 C30 H30B 109.7 . . ?
H30A C30 H30B 108.2 . . ?
O3 C31 C30 111.0(5) . . ?
O3 C31 H31A 109.4 . . ?
C30 C31 H31A 109.4 . . ?
O3 C31 H31B 109.4 . . ?
C30 C31 H31B 109.4 . . ?
H31A C31 H31B 108.0 . . ?
O3 C32 C33 111.0(5) . . ?
O3 C32 H32A 109.4 . . ?
C33 C32 H32A 109.4 . . ?
O3 C32 H32B 109.4 . . ?
C33 C32 H32B 109.4 . . ?
H32A C32 H32B 108.0 . . ?
N10 C33 C32 110.9(5) . . ?
N10 C33 H33A 109.5 . . ?
C32 C33 H33A 109.5 . . ?
N10 C33 H33B 109.5 . . ?
C32 C33 H33B 109.5 . . ?
H33A C33 H33B 108.0 . . ?
C39 C34 C35 118.3(5) . . ?
C39 C34 N9 117.6(5) . . ?
C35 C34 N9 124.0(5) . . ?
C36 C35 C34 121.2(5) . . ?
C36 C35 H35 119.4 . . ?
C34 C35 H35 119.4 . . ?
C35 C36 C37 120.5(5) . . ?
C35 C36 C40 121.5(5) . . ?
C37 C36 C40 117.9(5) . . ?
O4 C37 C36 117.3(5) . . ?
O4 C37 C38 122.9(5) . . ?
C36 C37 C38 119.8(5) . . ?
C39 C38 C37 118.8(5) . . ?
C39 C38 C41 120.7(5) . . ?
C37 C38 C41 120.5(5) . . ?
C38 C39 C34 121.4(5) . . ?
C38 C39 H39 119.3 . . ?
C34 C39 H39 119.3 . . ?
C36 C40 H40A 109.5 . . ?
C36 C40 H40B 109.5 . . ?
H40A C40 H40B 109.5 . . ?
C36 C40 H40C 109.5 . . ?
H40A C40 H40C 109.5 . . ?
H40B C40 H40C 109.5 . . ?
C38 C41 H41A 109.5 . . ?
C38 C41 H41B 109.5 . . ?
H41A C41 H41B 109.5 . . ?
C38 C41 H41C 109.5 . . ?
H41A C41 H41C 109.5 . . ?
H41B C41 H41C 109.5 . . ?
C27 C42 H42A 109.5 . . ?
C27 C42 H42B 109.5 . . ?
H42A C42 H42B 109.5 . . ?
C27 C42 H42C 109.5 . . ?
H42A C42 H42C 109.5 . . ?
H42B C42 H42C 109.5 . . ?
O5 N11 O6 119.9(8) . . ?
O5 N11 O7 123.6(8) . . ?
O6 N11 O7 116.1(8) . . ?
O10 N12 O9 118.1(17) . . ?
O10 N12 O8 120.4(17) . . ?
O9 N12 O8 121.5(16) . . ?
O11 C43 H43A 109.5 . . ?
O11 C43 H43B 109.5 . . ?
H43A C43 H43B 109.5 . . ?
O11 C43 H43C 109.5 . . ?
H43A C43 H43C 109.5 . . ?
H43B C43 H43C 109.5 . . ?
C43 O11 H11 109.5 . . ?
O1 C10 C9 110.6(5) . . ?
O1 C10 H10A 109.5 . . ?
C9 C10 H10A 109.5 . . ?
O1 C10 H10B 109.5 . . ?
C9 C10 H10B 109.5 . . ?
H10A C10 H10B 108.1 . . ?
O1 C11 C12 111.5(6) . . ?
O1 C11 H11A 109.3 . . ?
C12 C11 H11A 109.3 . . ?
O1 C11 H11B 109.3 . . ?
C12 C11 H11B 109.3 . . ?
H11A C11 H11B 108.0 . . ?
N5 C12 C11 110.2(5) . . ?
N5 C12 H12A 109.6 . . ?
C11 C12 H12A 109.6 . . ?
N5 C12 H12B 109.6 . . ?
C11 C12 H12B 109.6 . . ?
H12A C12 H12B 108.1 . . ?
C18 C13 C14 120.0(6) . . ?
C18 C13 N4 124.5(6) . . ?
C14 C13 N4 115.4(6) . . ?
C13 C14 C15 118.9(6) . . ?
C13 C14 H14 120.5 . . ?
C15 C14 H14 120.5 . . ?
C16 C15 C14 120.1(6) . . ?
C16 C15 C19 122.2(6) . . ?
C14 C15 C19 117.7(6) . . ?
C15 C16 O2 119.1(6) . . ?
C15 C16 C17 121.4(6) . . ?
O2 C16 C17 119.5(6) . . ?
C18 C17 C16 118.1(6) . . ?
C18 C17 C20 119.9(6) . . ?
C16 C17 C20 122.0(6) . . ?
C17 C18 C13 121.5(6) . . ?
C17 C18 H18 119.2 . . ?
C13 C18 H18 119.2 . . ?
C15 C19 H19A 109.5 . . ?
C15 C19 H19B 109.5 . . ?
H19A C19 H19B 109.5 . . ?
C15 C19 H19C 109.5 . . ?
H19A C19 H19C 109.5 . . ?
H19B C19 H19C 109.5 . . ?
C17 C20 H20A 109.5 . . ?
C17 C20 H20B 109.5 . . ?
H20A C20 H20B 109.5 . . ?
C17 C20 H20C 109.5 . . ?
H20A C20 H20C 109.5 . . ?
H20B C20 H20C 109.5 . . ?
C6 C21 H21A 109.5 . . ?
C6 C21 H21B 109.5 . . ?
H21A C21 H21B 109.5 . . ?
C6 C21 H21C 109.5 . . ?
H21A C21 H21C 109.5 . . ?
H21B C21 H21C 109.5 . . ?
C22 N6 C26 119.5(4) . . ?
C22 N6 Fe 130.3(4) . . ?
C26 N6 Fe 109.7(3) . . ?
C27 N7 N8 115.2(4) . . ?
C27 N7 Fe 119.7(3) . . ?
N8 N7 Fe 125.1(3) . . ?
C28 N8 N7 109.7(4) . . ?
C28 N9 C34 129.8(5) . . ?
C28 N9 H90 115.1 . . ?
C34 N9 H90 115.1 . . ?
C30 N10 C33 109.2(5) . . ?
C30 N10 C29 110.7(4) . . ?
C33 N10 C29 110.9(4) . . ?

loop_
_geom_bond_atom_site_label_1
_geom_bond_atom_site_label_2
_geom_bond_distance
_geom_bond_site_symmetry_2
_geom_bond_publ_flag
Fe N7 1.896(4) . ?
Fe N2 1.914(5) . ?
Fe N6 2.071(4) . ?
Fe N1 2.086(5) . ?
Fe S2 2.1996(14) . ?
Fe S1 2.2057(17) . ?
S1 C7 1.749(6) . ?
S2 C28 1.728(6) . ?
O1 C10 1.436(7) . ?
O1 C11 1.456(7) . ?
O2 C16 1.385(7) . ?
O2 H20 0.8400 . ?
O3 C32 1.414(7) . ?
O3 C31 1.444(7) . ?
O4 C37 1.355(6) . ?
O4 H4A 0.8400 . ?
N1 C1 1.372(6) . ?
N1 C5 1.382(7) . ?
N2 C6 1.307(7) . ?
N2 N3 1.380(6) . ?
N3 C7 1.317(7) . ?
N4 C7 1.352(7) . ?
N4 C13 1.413(7) . ?
N4 H40 0.8800 . ?
N5 C8 1.452(7) . ?
N5 C12 1.459(6) . ?
N5 C9 1.462(7) . ?
C1 C2 1.370(8) . ?
C1 C8 1.513(8) . ?
C2 C3 1.398(8) . ?
C2 H2 0.9500 . ?
C3 C4 1.366(7) . ?
C3 H3 0.9500 . ?
C4 C5 1.375(8) . ?
C4 H4 0.9500 . ?
C5 C6 1.457(7) . ?
C6 C21 1.498(7) . ?
C8 H8A 0.9900 . ?
C8 H8B 0.9900 . ?
C9 C10 1.502(8) . ?
C9 H9A 0.9900 . ?
C9 H9B 0.9900 . ?
C22 N6 1.337(6) . ?
C22 C23 1.406(7) . ?
C22 C29 1.502(7) . ?
C23 C24 1.381(7) . ?
C23 H23 0.9500 . ?
C24 C25 1.367(7) . ?
C24 H24 0.9500 . ?
C25 C26 1.398(7) . ?
C25 H25 0.9500 . ?
C26 N6 1.368(6) . ?
C26 C27 1.448(7) . ?
C27 N7 1.328(6) . ?
C27 C42 1.493(7) . ?
C28 N8 1.343(6) . ?
C28 N9 1.346(6) . ?
C29 N10 1.453(6) . ?
C29 H29A 0.9900 . ?
C29 H29B 0.9900 . ?
C30 N10 1.431(7) . ?
C30 C31 1.522(7) . ?
C30 H30A 0.9900 . ?
C30 H30B 0.9900 . ?
C31 H31A 0.9900 . ?
C31 H31B 0.9900 . ?
C32 C33 1.516(7) . ?
C32 H32A 0.9900 . ?
C32 H32B 0.9900 . ?
C33 N10 1.450(7) . ?
C33 H33A 0.9900 . ?
C33 H33B 0.9900 . ?
C34 C39 1.401(7) . ?
C34 C35 1.406(7) . ?
C34 N9 1.415(6) . ?
C35 C36 1.348(7) . ?
C35 H35 0.9500 . ?
C36 C37 1.405(7) . ?
C36 C40 1.527(7) . ?
C37 C38 1.405(7) . ?
C38 C39 1.383(7) . ?
C38 C41 1.506(7) . ?
C39 H39 0.9500 . ?
C40 H40A 0.9800 . ?
C40 H40B 0.9800 . ?
C40 H40C 0.9800 . ?
C41 H41A 0.9800 . ?
C41 H41B 0.9800 . ?
C41 H41C 0.9800 . ?
C42 H42A 0.9800 . ?
C42 H42B 0.9800 . ?
C42 H42C 0.9800 . ?
N11 O5 1.069(7) . ?
N11 O6 1.178(8) . ?
N11 O7 1.238(8) . ?
N12 O10 1.246(13) . ?
N12 O9 1.246(13) . ?
N12 O8 1.247(13) . ?
C43 O11 1.413(13) . ?
C43 H43A 0.9800 . ?
C43 H43B 0.9800 . ?
C43 H43C 0.9800 . ?
O11 H11 0.8400 . ?
C10 H10A 0.9900 . ?
C10 H10B 0.9900 . ?
C11 C12 1.477(9) . ?
C11 H11A 0.9900 . ?
C11 H11B 0.9900 . ?
C12 H12A 0.9900 . ?
C12 H12B 0.9900 . ?
C13 C18 1.388(8) . ?
C13 C14 1.397(8) . ?
C14 C15 1.407(8) . ?
C14 H14 0.9500 . ?
C15 C16 1.360(8) . ?
C15 C19 1.518(8) . ?
C16 C17 1.417(8) . ?
C17 C18 1.373(8) . ?
C17 C20 1.527(8) . ?
C18 H18 0.9500 . ?
C19 H19A 0.9800 . ?
C19 H19B 0.9800 . ?
C19 H19C 0.9800 . ?
C20 H20A 0.9800 . ?
C20 H20B 0.9800 . ?
C20 H20C 0.9800 . ?
C21 H21A 0.9800 . ?
C21 H21B 0.9800 . ?
C21 H21C 0.9800 . ?
N7 N8 1.380(5) . ?
N9 H90 0.8800 . ?

loop_
_geom_hbond_atom_site_label_D
_geom_hbond_atom_site_label_H
_geom_hbond_atom_site_label_A
_geom_hbond_distance_DH
_geom_hbond_distance_HA
_geom_hbond_distance_DA
_geom_hbond_angle_DHA
_geom_hbond_site_symmetry_A
O4 H4A O1 0.84 1.93 2.682(5) 148.8 3_576
N4 H40 N11 0.88 2.50 3.385(9) 178.2 .
N4 H40 O5 0.88 2.22 3.031(9) 153.2 .
N4 H40 O6 0.88 2.13 2.946(9) 153.4 .
C8 H8B N7 0.99 2.24 3.131(8) 149.4 .
C8 H8B N8 0.99 2.61 3.593(8) 172.3 .
C9 H9B O7 0.99 2.50 3.445(9) 158.9 2_545
C25 H25 S1 0.95 2.91 3.615(6) 132.0 2_545
C29 H29B N2 0.99 2.42 3.027(6) 118.8 .
C29 H29B N3 0.99 2.68 3.567(7) 149.5 .
C31 H31A O4 0.99 2.47 3.404(8) 156.7 2_545
C32 H32B O7 0.99 2.56 3.266(10) 127.8 4_575
C32 H32B O8 0.99 2.42 3.185(13) 133.6 3_575
C35 H35 N8 0.95 2.33 2.901(7) 118.1 .
C42 H42A O9 0.98 2.48 3.014(14) 114.1 2_545
C42 H42B O6 0.98 2.35 3.132(10) 135.8 2_545
C43 H43B S1 0.98 2.98 3.66(2) 127.7 2
C14 H14 O6 0.95 2.58 3.368(10) 140.0 .
C18 H18 N3 0.95 2.31 2.895(8) 119.2 .
C21 H21A N3 0.98 2.60 3.541(7) 159.9 3_575
N9 H90 O10 0.88 1.98 2.85(3) 173.1 .
N9 H90 O11 0.88 1.98 2.854(16) 171.8 .

loop_
_geom_torsion_atom_site_label_1
_geom_torsion_atom_site_label_2
_geom_torsion_atom_site_label_3
_geom_torsion_atom_site_label_4
_geom_torsion
_geom_torsion_site_symmetry_1
_geom_torsion_site_symmetry_2
_geom_torsion_site_symmetry_3
_geom_torsion_site_symmetry_4
_geom_torsion_publ_flag
C6 N2 N3 C7 178.9(4) . . . . ?
Fe N2 N3 C7 6.6(5) . . . . ?
C5 N1 C1 C2 -0.8(7) . . . . ?
Fe N1 C1 C2 171.8(4) . . . . ?
C5 N1 C1 C8 -180.0(4) . . . . ?
Fe N1 C1 C8 -7.3(7) . . . . ?
N1 C1 C2 C3 -0.2(8) . . . . ?
C8 C1 C2 C3 179.0(5) . . . . ?
C1 C2 C3 C4 0.8(8) . . . . ?
C2 C3 C4 C5 -0.4(8) . . . . ?
C3 C4 C5 N1 -0.6(7) . . . . ?
C3 C4 C5 C6 -177.9(5) . . . . ?
C1 N1 C5 C4 1.2(7) . . . . ?
Fe N1 C5 C4 -173.0(4) . . . . ?
C1 N1 C5 C6 178.6(4) . . . . ?
Fe N1 C5 C6 4.4(5) . . . . ?
N3 N2 C6 C5 -177.7(4) . . . . ?
Fe N2 C6 C5 -5.0(6) . . . . ?
N3 N2 C6 C21 5.3(7) . . . . ?
Fe N2 C6 C21 178.0(4) . . . . ?
C4 C5 C6 N2 177.4(4) . . . . ?
N1 C5 C6 N2 -0.1(6) . . . . ?
C4 C5 C6 C21 -5.5(7) . . . . ?
N1 C5 C6 C21 177.0(4) . . . . ?
N2 N3 C7 N4 -178.6(4) . . . . ?
N2 N3 C7 S1 0.9(6) . . . . ?
C13 N4 C7 N3 -8.0(8) . . . . ?
C13 N4 C7 S1 172.5(4) . . . . ?
Fe S1 C7 N3 -5.9(4) . . . . ?
Fe S1 C7 N4 173.6(3) . . . . ?
C12 N5 C8 C1 -69.1(7) . . . . ?
C9 N5 C8 C1 172.0(5) . . . . ?
C2 C1 C8 N5 -28.9(7) . . . . ?
N1 C1 C8 N5 150.3(4) . . . . ?
C8 N5 C9 C10 179.2(5) . . . . ?
C12 N5 C9 C10 59.0(7) . . . . ?
N6 C22 C23 C24 1.6(9) . . . . ?
C29 C22 C23 C24 -177.3(5) . . . . ?
C22 C23 C24 C25 -3.5(9) . . . . ?
C23 C24 C25 C26 1.8(9) . . . . ?
C24 C25 C26 N6 1.9(8) . . . . ?
C24 C25 C26 C27 180.0(5) . . . . ?
N6 C26 C27 N7 -1.2(7) . . . . ?
C25 C26 C27 N7 -179.4(5) . . . . ?
N6 C26 C27 C42 178.5(5) . . . . ?
C25 C26 C27 C42 0.3(9) . . . . ?
Fe S2 C28 N8 0.8(5) . . . . ?
Fe S2 C28 N9 179.9(4) . . . . ?
N6 C22 C29 N10 176.7(5) . . . . ?
C23 C22 C29 N10 -4.4(8) . . . . ?
C32 O3 C31 C30 -57.3(6) . . . . ?
N10 C30 C31 O3 58.6(7) . . . . ?
C31 O3 C32 C33 56.7(6) . . . . ?
O3 C32 C33 N10 -57.9(7) . . . . ?
C39 C34 C35 C36 0.2(9) . . . . ?
N9 C34 C35 C36 -174.9(5) . . . . ?
C34 C35 C36 C37 0.3(9) . . . . ?
C34 C35 C36 C40 178.7(5) . . . . ?
C35 C36 C37 O4 179.7(5) . . . . ?
C40 C36 C37 O4 1.2(8) . . . . ?
C35 C36 C37 C38 -0.7(9) . . . . ?
C40 C36 C37 C38 -179.2(5) . . . . ?
O4 C37 C38 C39 -179.7(5) . . . . ?
C36 C37 C38 C39 0.7(9) . . . . ?
O4 C37 C38 C41 0.4(9) . . . . ?
C36 C37 C38 C41 -179.2(5) . . . . ?
C37 C38 C39 C34 -0.3(9) . . . . ?
C41 C38 C39 C34 179.6(5) . . . . ?
C35 C34 C39 C38 -0.2(9) . . . . ?
N9 C34 C39 C38 175.3(5) . . . . ?
C11 O1 C10 C9 59.5(8) . . . . ?
N5 C9 C10 O1 -61.3(8) . . . . ?
C10 O1 C11 C12 -59.4(8) . . . . ?
C8 N5 C12 C11 -178.8(6) . . . . ?
C9 N5 C12 C11 -58.7(7) . . . . ?
O1 C11 C12 N5 60.3(8) . . . . ?
C7 N4 C13 C18 -16.4(8) . . . . ?
C7 N4 C13 C14 167.4(5) . . . . ?
C18 C13 C14 C15 0.5(8) . . . . ?
N4 C13 C14 C15 176.9(5) . . . . ?
C13 C14 C15 C16 0.3(8) . . . . ?
C13 C14 C15 C19 -177.8(5) . . . . ?
C14 C15 C16 O2 177.8(5) . . . . ?
C19 C15 C16 O2 -4.1(9) . . . . ?
C14 C15 C16 C17 -0.3(9) . . . . ?
C19 C15 C16 C17 177.8(5) . . . . ?
C15 C16 C17 C18 -0.5(8) . . . . ?
O2 C16 C17 C18 -178.6(5) . . . . ?
C15 C16 C17 C20 -177.7(5) . . . . ?
O2 C16 C17 C20 4.2(8) . . . . ?
C16 C17 C18 C13 1.3(8) . . . . ?
C20 C17 C18 C13 178.6(5) . . . . ?
C14 C13 C18 C17 -1.4(8) . . . . ?
N4 C13 C18 C17 -177.4(5) . . . . ?
C23 C22 N6 C26 2.0(8) . . . . ?
C29 C22 N6 C26 -179.1(5) . . . . ?
C23 C22 N6 Fe 173.6(4) . . . . ?
C29 C22 N6 Fe -7.5(8) . . . . ?
C25 C26 N6 C22 -3.8(8) . . . . ?
C27 C26 N6 C22 178.0(5) . . . . ?
C25 C26 N6 Fe -177.0(4) . . . . ?
C27 C26 N6 Fe 4.8(6) . . . . ?
C26 C27 N7 N8 178.1(4) . . . . ?
C42 C27 N7 N8 -1.6(8) . . . . ?
C26 C27 N7 Fe -3.8(6) . . . . ?
C42 C27 N7 Fe 176.5(4) . . . . ?
N2 Fe N7 C27 -137.8(10) . . . . ?
N6 Fe N7 C27 5.1(4) . . . . ?
N1 Fe N7 C27 94.4(4) . . . . ?
S2 Fe N7 C27 -178.0(4) . . . . ?
S1 Fe N7 C27 -81.3(4) . . . . ?
N2 Fe N7 N8 40.1(13) . . . . ?
N6 Fe N7 N8 -177.0(4) . . . . ?
N1 Fe N7 N8 -87.8(4) . . . . ?
S2 Fe N7 N8 -0.2(4) . . . . ?
S1 Fe N7 N8 96.5(4) . . . . ?
N9 C28 N8 N7 179.9(5) . . . . ?
S2 C28 N8 N7 -0.9(6) . . . . ?
C27 N7 N8 C28 178.6(5) . . . . ?
Fe N7 N8 C28 0.7(6) . . . . ?
N8 C28 N9 C34 -8.8(9) . . . . ?
S2 C28 N9 C34 172.1(4) . . . . ?
C39 C34 N9 C28 165.3(6) . . . . ?
C35 C34 N9 C28 -19.6(9) . . . . ?
C31 C30 N10 C33 -58.2(6) . . . . ?
C31 C30 N10 C29 179.5(5) . . . . ?
C32 C33 N10 C30 58.2(6) . . . . ?
C32 C33 N10 C29 -179.6(5) . . . . ?
C22 C29 N10 C30 -84.8(6) . . . . ?
C22 C29 N10 C33 153.9(5) . . . . ?
